data_1557474
loop_
_publ_author_name
G\'omez-Paz,
Carballo,
Lago,
V\'azquez-L\'opez,

_publ_section_title
;
 Metallosupramolecular Compounds Based on Copper(II/I) Chloride and Two
 Bis-Tetrazole Organosulfur Ligands
;
_journal_issue 1
_journal_name_full Chemistry
_journal_page_first 33
_journal_page_last 49
_journal_paper_doi 10.3390/chemistry2010005
_journal_volume 2
_journal_year 2020
_chemical_formula_moiety 'C3 H5 Cl2 Cu N4 S'
_chemical_formula_sum 'C3 H5 Cl2 Cu N4 S'
_chemical_formula_weight 263.61
_space_group_crystal_system monoclinic
_space_group_IT_number 15
_space_group_name_Hall '-C 2yc'
_space_group_name_H-M_alt 'C 1 2/c 1'
_atom_sites_solution_hydrogens geom
_atom_sites_solution_primary dual
_audit_creation_date 2019-10-09
_audit_creation_method
;
Olex2 1.3
(compiled 2019.09.11 svn.r3662 for OlexSys, GUI svn.r5938)
;
_cell_angle_alpha 90
_cell_angle_beta 109.493(3)
_cell_angle_gamma 90
_cell_formula_units_Z 8
_cell_length_a 20.3164(18)
_cell_length_b 6.5444(6)
_cell_length_c 12.8543(11)
_cell_measurement_reflns_used 9879
_cell_measurement_temperature 100.03
_cell_measurement_theta_max 28.33
_cell_measurement_theta_min 3.29
_cell_volume 1611.1(2)
_computing_cell_refinement 'SAINT v8.37A (Bruker, 2015)'
_computing_data_reduction 'SAINT v8.37A (Bruker, 2015)'
_computing_molecular_graphics 'Olex2 1.3 (Dolomanov et al., 2009)'
_computing_publication_material 'Olex2 1.3 (Dolomanov et al., 2009)'
_computing_structure_refinement 'XL n/a (Sheldrick, 2008)'
_computing_structure_solution 'SHELXT 2014/5 (Sheldrick, 2014)'
_diffrn_ambient_temperature 100.03
_diffrn_measured_fraction_theta_full 0.999
_diffrn_measured_fraction_theta_max 0.998
_diffrn_measurement_device_type 'Bruker D8 Venture Photon 100 CMOS'
_diffrn_measurement_method '\f and \w scans'
_diffrn_radiation_monochromator 'Incoatec HeliosTM multilayer optics'
_diffrn_radiation_type MoK\a
_diffrn_radiation_wavelength 0.71073
_diffrn_reflns_av_R_equivalents 0.0255
_diffrn_reflns_av_unetI/netI 0.0139
_diffrn_reflns_Laue_measured_fraction_full 0.999
_diffrn_reflns_Laue_measured_fraction_max 0.998
_diffrn_reflns_limit_h_max 26
_diffrn_reflns_limit_h_min -23
_diffrn_reflns_limit_k_max 8
_diffrn_reflns_limit_k_min -8
_diffrn_reflns_limit_l_max 16
_diffrn_reflns_limit_l_min -17
_diffrn_reflns_number 19117
_diffrn_reflns_point_group_measured_fraction_full 0.999
_diffrn_reflns_point_group_measured_fraction_max 0.998
_diffrn_reflns_theta_full 25.242
_diffrn_reflns_theta_max 28.354
_diffrn_reflns_theta_min 3.290
_diffrn_source_current 1.0
_diffrn_source_power 0.05
_diffrn_source_voltage 50.0
_diffrn_standards_number 0
_exptl_absorpt_coefficient_mu 3.567
_exptl_absorpt_correction_T_max 0.7457
_exptl_absorpt_correction_T_min 0.7024
_exptl_absorpt_correction_type multi-scan
_exptl_absorpt_process_details
;
SADABS-2016/2 (Bruker,2016/2) was used for absorption correction.
wR2(int) was 0.0478 before and 0.0404 after correction.
The Ratio of minimum to maximum transmission is 0.9419.
The \l/2 correction factor is Not present.
;
_exptl_crystal_colour orange
_exptl_crystal_colour_primary orange
_exptl_crystal_density_diffrn 2.174
_exptl_crystal_density_method 'not measured'
_exptl_crystal_description prism
_exptl_crystal_F_000 1040
_exptl_crystal_size_max 0.071
_exptl_crystal_size_mid 0.051
_exptl_crystal_size_min 0.045
_refine_diff_density_max 0.341
_refine_diff_density_min -0.694
_refine_diff_density_rms 0.085
_refine_ls_extinction_method none
_refine_ls_goodness_of_fit_ref 1.166
_refine_ls_hydrogen_treatment constr
_refine_ls_matrix_type full
_refine_ls_number_parameters 101
_refine_ls_number_reflns 2015
_refine_ls_number_restraints 0
_refine_ls_restrained_S_all 1.166
_refine_ls_R_factor_all 0.0222
_refine_ls_R_factor_gt 0.0196
_refine_ls_shift/su_max 0.002
_refine_ls_shift/su_mean 0.000
_refine_ls_structure_factor_coef Fsqd
_refine_ls_weighting_details 'w=1/[\s^2^(Fo^2^)+(0.0204P)^2^+2.2505P] where P=(Fo^2^+2Fc^2^)/3'
_refine_ls_weighting_scheme calc
_refine_ls_wR_factor_gt 0.0453
_refine_ls_wR_factor_ref 0.0461
_reflns_Friedel_coverage 0.000
_reflns_number_gt 1899
_reflns_number_total 2015
_reflns_threshold_expression 'I > 2\s(I)'
_cod_data_source_file structures.cif
_cod_data_source_block 3
_cod_depositor_comments 'Adding full bibliography for 1557471--1557474.cif.'
_cod_database_code 1557474
_shelx_shelxl_version_number 2017/1
_shelx_space_group_comment
;
The symmetry employed for this shelxl refinement is uniquely defined
by the following loop, which should always be used as a source of
symmetry information in preference to the above space-group names.
They are only intended as comments.
;
_shelx_estimated_absorpt_t_max 0.856
_shelx_estimated_absorpt_t_min 0.786
_olex2_refinement_description
;
1. Fixed Uiso
 At 1.2 times of:
  All C(H,H) groups
 At 1.5 times of:
  All C(H,H,H) groups
2.a Secondary CH2 refined with riding coordinates:
 C1(H1A,H1B)
2.b Idealised Me refined as rotating group:
 C12(H12A,H12B,H12C)
;
_olex2_submission_special_instructions 'No special instructions were received'

loop_
_space_group_symop_operation_xyz
'x, y, z'
'-x, y, -z+1/2'
'x+1/2, y+1/2, z'
'-x+1/2, y+1/2, -z+1/2'
'-x, -y, -z'
'x, -y, z-1/2'
'-x+1/2, -y+1/2, -z'
'x+1/2, -y+1/2, z-1/2'

loop_
_atom_site_label
_atom_site_type_symbol
_atom_site_fract_x
_atom_site_fract_y
_atom_site_fract_z
_atom_site_U_iso_or_equiv
_atom_site_adp_type
_atom_site_occupancy
_atom_site_site_symmetry_order
_atom_site_calc_flag
_atom_site_refinement_flags_posn
_atom_site_refinement_flags_adp
_atom_site_refinement_flags_occupancy
_atom_site_disorder_assembly
_atom_site_disorder_group
Cu1 Cu 0.25254(2) 0.40900(3) 0.74698(2) 0.00851(6) Uani 1 1 d . . . . .
Cl2 Cl 0.28872(2) 0.16304(5) 0.88178(3) 0.00834(8) Uani 1 1 d . . . . .
Cl1 Cl 0.32240(2) 0.66043(5) 0.85568(3) 0.00927(8) Uani 1 1 d . . . . .
S1 S 0.50496(2) 0.28432(6) 0.59405(3) 0.01049(9) Uani 1 1 d . . . . .
N1 N 0.38824(7) 0.37473(19) 0.64157(11) 0.0079(2) Uani 1 1 d . . . . .
N3 N 0.34879(7) 0.0871(2) 0.67128(11) 0.0109(3) Uani 1 1 d . . . . .
N2 N 0.33772(7) 0.2826(2) 0.67124(11) 0.0098(3) Uani 1 1 d . . . . .
N4 N 0.40657(7) 0.0462(2) 0.64356(11) 0.0110(3) Uani 1 1 d . . . . .
C11 C 0.43021(8) 0.2282(2) 0.62613(12) 0.0087(3) Uani 1 1 d . . . . .
C12 C 0.39406(9) 0.5957(2) 0.63520(14) 0.0122(3) Uani 1 1 d . . . . .
H12A H 0.347450 0.657094 0.614245 0.018 Uiso 1 1 calc R U . . .
H12B H 0.415718 0.630073 0.579790 0.018 Uiso 1 1 calc R U . . .
H12C H 0.422943 0.648834 0.707264 0.018 Uiso 1 1 calc R U . . .
C1 C 0.52513(8) 0.0304(2) 0.55623(12) 0.0105(3) Uani 1 1 d . . . . .
H1A H 0.573516 0.028041 0.554683 0.013 Uiso 1 1 calc R U . . .
H1B H 0.521974 -0.069407 0.612258 0.013 Uiso 1 1 calc R U . . .

loop_
_atom_site_aniso_label
_atom_site_aniso_U_11
_atom_site_aniso_U_22
_atom_site_aniso_U_33
_atom_site_aniso_U_23
_atom_site_aniso_U_13
_atom_site_aniso_U_12
Cu1 0.00951(10) 0.00534(10) 0.00825(10) 0.00086(6) -0.00028(7) -0.00146(7)
Cl2 0.01002(17) 0.00645(17) 0.00747(16) 0.00015(12) 0.00149(13) -0.00010(12)
Cl1 0.00892(17) 0.00650(17) 0.00985(17) -0.00036(12) -0.00024(13) 0.00018(12)
S1 0.01055(18) 0.01066(18) 0.01204(18) -0.00197(14) 0.00614(14) -0.00164(14)
N1 0.0090(6) 0.0065(6) 0.0091(6) 0.0007(5) 0.0042(5) 0.0001(5)
N3 0.0122(6) 0.0086(6) 0.0136(7) -0.0018(5) 0.0063(5) -0.0003(5)
N2 0.0107(6) 0.0077(6) 0.0122(6) 0.0005(5) 0.0052(5) -0.0015(5)
N4 0.0118(6) 0.0090(6) 0.0133(6) -0.0011(5) 0.0058(5) -0.0004(5)
C11 0.0094(7) 0.0090(7) 0.0076(7) -0.0008(6) 0.0029(5) 0.0005(6)
C12 0.0142(7) 0.0058(7) 0.0184(8) 0.0026(6) 0.0077(6) 0.0008(6)
C1 0.0095(7) 0.0113(7) 0.0113(7) -0.0016(6) 0.0042(6) 0.0024(6)

loop_
_atom_type_symbol
_atom_type_description
_atom_type_scat_dispersion_real
_atom_type_scat_dispersion_imag
_atom_type_scat_source
C C 0.0033 0.0016 'International Tables Vol C Tables 4.2.6.8 and 6.1.1.4'
H H 0.0000 0.0000 'International Tables Vol C Tables 4.2.6.8 and 6.1.1.4'
N N 0.0061 0.0033 'International Tables Vol C Tables 4.2.6.8 and 6.1.1.4'
S S 0.1246 0.1234 'International Tables Vol C Tables 4.2.6.8 and 6.1.1.4'
Cl Cl 0.1484 0.1585 'International Tables Vol C Tables 4.2.6.8 and 6.1.1.4'
Cu Cu 0.3201 1.2651 'International Tables Vol C Tables 4.2.6.8 and 6.1.1.4'

loop_
_geom_angle_atom_site_label_1
_geom_angle_atom_site_label_2
_geom_angle_atom_site_label_3
_geom_angle
_geom_angle_site_symmetry_1
_geom_angle_site_symmetry_3
_geom_angle_publ_flag
Cl2 Cu1 Cl2 176.067(11) 4_556 . ?
Cl2 Cu1 Cl1 93.746(16) . . ?
Cl2 Cu1 Cl1 94.895(15) 4_556 4_546 ?
Cl2 Cu1 Cl1 85.599(15) 4_556 . ?
Cl2 Cu1 Cl1 85.511(15) . 4_546 ?
Cl2 Cu1 N2 88.39(3) . . ?
Cl2 Cu1 N2 95.53(3) 4_556 . ?
Cl1 Cu1 Cl1 176.292(10) . 4_546 ?
Cl1 Cu1 N2 96.33(3) . . ?
Cl1 Cu1 N2 87.29(3) 4_546 . ?
Cu1 Cl2 Cu1 90.896(14) 4_546 . ?
Cu1 Cl1 Cu1 90.072(14) . 4_556 ?
C11 S1 C1 99.37(7) . . ?
N2 N1 C12 122.90(13) . . ?
C11 N1 N2 107.64(13) . . ?
C11 N1 C12 129.39(14) . . ?
N2 N3 N4 110.95(13) . . ?
N1 N2 Cu1 132.84(10) . . ?
N3 N2 Cu1 119.20(10) . . ?
N3 N2 N1 106.98(12) . . ?
C11 N4 N3 105.01(13) . . ?
N1 C11 S1 122.14(12) . . ?
N4 C11 S1 128.40(12) . . ?
N4 C11 N1 109.40(13) . . ?
N1 C12 H12A 109.5 . . ?
N1 C12 H12B 109.5 . . ?
N1 C12 H12C 109.5 . . ?
H12A C12 H12B 109.5 . . ?
H12A C12 H12C 109.5 . . ?
H12B C12 H12C 109.5 . . ?
S1 C1 H1A 109.5 . . ?
S1 C1 H1B 109.5 . . ?
C1 C1 S1 110.76(14) 5_656 . ?
C1 C1 H1A 109.5 5_656 . ?
C1 C1 H1B 109.5 5_656 . ?
H1A C1 H1B 108.1 . . ?

loop_
_geom_bond_atom_site_label_1
_geom_bond_atom_site_label_2
_geom_bond_distance
_geom_bond_site_symmetry_2
_geom_bond_publ_flag
Cu1 Cl2 2.2979(4) 4_556 ?
Cu1 Cl2 2.2987(4) . ?
Cu1 Cl1 2.3132(4) . ?
Cu1 Cl1 2.3163(4) 4_546 ?
Cu1 N2 2.3981(13) . ?
S1 C11 1.7406(16) . ?
S1 C1 1.8163(16) . ?
N1 N2 1.3506(18) . ?
N1 C11 1.341(2) . ?
N1 C12 1.4557(19) . ?
N3 N2 1.299(2) . ?
N3 N4 1.3624(19) . ?
N4 C11 1.331(2) . ?
C12 H12A 0.9800 . ?
C12 H12B 0.9800 . ?
C12 H12C 0.9800 . ?
C1 C1 1.518(3) 5_656 ?
C1 H1A 0.9900 . ?
C1 H1B 0.9900 . ?

loop_
_geom_hbond_atom_site_label_D
_geom_hbond_atom_site_label_H
_geom_hbond_atom_site_label_A
_geom_hbond_distance_DH
_geom_hbond_distance_HA
_geom_hbond_distance_DA
_geom_hbond_angle_DHA
_geom_hbond_site_symmetry_A
_geom_hbond_publ_flag
C12 H12A Cl2 0.98 2.78 3.6730(17) 151.1 4_556 yes
C1 H1A Cl2 0.99 2.78 3.6987(16) 153.7 2_656 yes

loop_
_geom_torsion_atom_site_label_1
_geom_torsion_atom_site_label_2
_geom_torsion_atom_site_label_3
_geom_torsion_atom_site_label_4
_geom_torsion
_geom_torsion_site_symmetry_1
_geom_torsion_site_symmetry_2
_geom_torsion_site_symmetry_3
_geom_torsion_site_symmetry_4
_geom_torsion_publ_flag
N3 N4 C11 S1 176.84(12) . . . . ?
N3 N4 C11 N1 -0.53(17) . . . . ?
N2 N1 C11 S1 -176.52(11) . . . . ?
N2 N1 C11 N4 1.04(17) . . . . ?
N2 N3 N4 C11 -0.20(17) . . . . ?
N4 N3 N2 Cu1 -169.30(9) . . . . ?
N4 N3 N2 N1 0.84(17) . . . . ?
C11 S1 C1 C1 74.27(16) . . . 5_656 ?
C11 N1 N2 Cu1 167.09(11) . . . . ?
C11 N1 N2 N3 -1.14(17) . . . . ?
C12 N1 N2 Cu1 -10.1(2) . . . . ?
C12 N1 N2 N3 -178.32(14) . . . . ?
C12 N1 C11 S1 0.4(2) . . . . ?
C12 N1 C11 N4 177.98(15) . . . . ?
C1 S1 C11 N1 -168.46(13) . . . . ?
C1 S1 C11 N4 14.48(16) . . . . ?
